data_7719632
loop_
_publ_author_name
'Islam, Md Sanaul'
'Das, Pubali'
'Baig, K. Mohamed Yusuf'
'Raja, Md Hasan'
'Ahmed, Samim'
'Mondal, Md Rafikul Alam'
'Sarmah, Manash Pratim'
'Sarma, Manabendra'
'Kole, Goutam Kumar'
'Ray, Partha Pratim'
'Alam, Md Akhtarul'

_publ_section_title
;
 Crystallographic elucidation of an isophthalic-derived amido Schiff base
 Cu(II) coordination polymer: a photosensitive Schottky device.
;
_journal_issue 43
_journal_name_full 'Dalton transactions (Cambridge, England : 2003)'
_journal_page_first 16070
_journal_page_last 16085
_journal_paper_doi 10.1039/d5dt01641j
_journal_volume 54
_journal_year 2025
_chemical_formula_sum 'C67 H48 Cu4 N13 O9'
_chemical_formula_weight 1433.34
_space_group_crystal_system triclinic
_space_group_IT_number 2
_space_group_name_Hall '-P 1'
_space_group_name_H-M_alt 'P -1'
_atom_sites_solution_hydrogens geom
_atom_sites_solution_primary difmap
_audit_creation_method SHELXL-2018/3
_audit_update_record
;
2023-04-17 deposited with the CCDC.	2025-09-23 downloaded from the CCDC.
;
_cell_angle_alpha 77.293(7)
_cell_angle_beta 84.157(15)
_cell_angle_gamma 68.723(6)
_cell_formula_units_Z 1
_cell_length_a 8.2905(16)
_cell_length_b 11.1335(17)
_cell_length_c 18.402(3)
_cell_measurement_reflns_used 9962
_cell_measurement_temperature 295(2)
_cell_measurement_theta_max 27.09
_cell_measurement_theta_min 2.27
_cell_volume 1543.6(5)
_computing_structure_refinement 'SHELXL-2018/3 (Sheldrick, 2018)'
_computing_structure_solution 'SHELXT 2018/2 (Sheldrick, 2018)'
_diffrn_ambient_temperature 295(2)
_diffrn_measured_fraction_theta_full 0.998
_diffrn_measured_fraction_theta_max 0.998
_diffrn_measurement_device_type 'Bruker APEX-II CCD'
_diffrn_measurement_method '\f and \w scans'
_diffrn_radiation_type MoK\a
_diffrn_radiation_wavelength 0.71073
_diffrn_reflns_av_R_equivalents 0.0480
_diffrn_reflns_av_unetI/netI 0.0359
_diffrn_reflns_Laue_measured_fraction_full 0.998
_diffrn_reflns_Laue_measured_fraction_max 0.998
_diffrn_reflns_limit_h_max 10
_diffrn_reflns_limit_h_min -10
_diffrn_reflns_limit_k_max 13
_diffrn_reflns_limit_k_min -13
_diffrn_reflns_limit_l_max 23
_diffrn_reflns_limit_l_min -23
_diffrn_reflns_number 39087
_diffrn_reflns_point_group_measured_fraction_full 0.998
_diffrn_reflns_point_group_measured_fraction_max 0.998
_diffrn_reflns_theta_full 25.242
_diffrn_reflns_theta_max 26.372
_diffrn_reflns_theta_min 2.002
_exptl_absorpt_coefficient_mu 1.430
_exptl_absorpt_correction_T_max 0.7455
_exptl_absorpt_correction_T_min 0.6484
_exptl_absorpt_correction_type multi-scan
_exptl_absorpt_process_details 'SadAbs 2016/2 (Bruker AXS)'
_exptl_crystal_colour green
_exptl_crystal_density_diffrn 1.542
_exptl_crystal_description block
_exptl_crystal_F_000 729
_exptl_crystal_size_max 0.380
_exptl_crystal_size_mid 0.270
_exptl_crystal_size_min 0.190
_refine_diff_density_max 0.685
_refine_diff_density_min -0.579
_refine_diff_density_rms 0.061
_refine_ls_extinction_method none
_refine_ls_goodness_of_fit_ref 1.024
_refine_ls_hydrogen_treatment constr
_refine_ls_matrix_type full
_refine_ls_number_parameters 439
_refine_ls_number_reflns 6292
_refine_ls_number_restraints 58
_refine_ls_restrained_S_all 1.059
_refine_ls_R_factor_all 0.0403
_refine_ls_R_factor_gt 0.0329
_refine_ls_shift/su_max 0.002
_refine_ls_shift/su_mean 0.000
_refine_ls_structure_factor_coef Fsqd
_refine_ls_weighting_details 'w=1/[\s^2^(Fo^2^)+(0.0497P)^2^+0.9531P] where P=(Fo^2^+2Fc^2^)/3'
_refine_ls_weighting_scheme calc
_refine_ls_wR_factor_gt 0.0932
_refine_ls_wR_factor_ref 0.0977
_reflns_Friedel_coverage 0.000
_reflns_number_gt 5548
_reflns_number_total 6292
_reflns_threshold_expression 'I > 2\s(I)'
_cod_data_source_file d5dt01641j2.cif
_cod_data_source_block GK03_a
_cod_depositor_comments 'Adding full bibliography for 7719632.cif.'
_cod_original_cell_volume 1543.5(5)
_cod_database_code 7719632
_shelx_shelxl_version_number 2018/3
_shelx_space_group_comment
;
The symmetry employed for this shelxl refinement is uniquely defined
by the following loop, which should always be used as a source of
symmetry information in preference to the above space-group names.
They are only intended as comments.
;
_shelx_estimated_absorpt_t_min 0.613
_shelx_estimated_absorpt_t_max 0.773

loop_
_space_group_symop_operation_xyz
'x, y, z'
'-x, -y, -z'

loop_
_atom_site_label
_atom_site_type_symbol
_atom_site_fract_x
_atom_site_fract_y
_atom_site_fract_z
_atom_site_U_iso_or_equiv
_atom_site_adp_type
_atom_site_occupancy
_atom_site_site_symmetry_order
_atom_site_calc_flag
_atom_site_refinement_flags_posn
_atom_site_refinement_flags_adp
_atom_site_refinement_flags_occupancy
_atom_site_disorder_assembly
_atom_site_disorder_group
Cu1 Cu 0.06169(4) 0.12663(2) 0.49815(2) 0.04168(10) Uani 1 1 d . . . . .
N1 N 0.2189(2) 0.11722(17) 0.41355(10) 0.0396(4) Uani 1 1 d . . . . .
O1 O 0.1735(2) -0.05548(15) 0.54038(10) 0.0511(4) Uani 1 1 d . . . . .
C1 C 0.3321(3) -0.1305(2) 0.52285(13) 0.0436(5) Uani 1 1 d . . . . .
N2 N 0.1784(3) 0.23027(18) 0.35801(10) 0.0424(4) Uani 1 1 d . . . . .
O2 O -0.0403(2) 0.30592(15) 0.44295(9) 0.0445(4) Uani 1 1 d . . . . .
Cu2 Cu 0.43914(3) 0.59171(3) 0.07155(2) 0.03944(9) Uani 1 1 d . . . . .
C2 C 0.4109(4) -0.2517(2) 0.57071(16) 0.0582(7) Uani 1 1 d . . . . .
H2 H 0.351934 -0.275905 0.613861 0.070 Uiso 1 1 calc R U . . .
O3 O 0.3121(2) 0.55383(16) 0.16202(9) 0.0464(4) Uani 1 1 d . . . . .
N3 N 0.0843(3) 0.72218(18) 0.10004(11) 0.0445(4) Uani 1 1 d . . . . .
C3 C 0.5735(4) -0.3352(3) 0.55510(17) 0.0618(7) Uani 1 1 d . . . . .
H3 H 0.622271 -0.414468 0.587976 0.074 Uiso 1 1 calc R U . . .
C4 C 0.6651(4) -0.3037(2) 0.49193(16) 0.0566(6) Uani 1 1 d . . . . .
H4 H 0.774424 -0.361226 0.481545 0.068 Uiso 1 1 calc R U . . .
O4 O 0.5360(2) 0.63149(16) -0.02467(9) 0.0449(4) Uani 1 1 d . . . . .
N4 N 0.2159(2) 0.72542(17) 0.04684(10) 0.0397(4) Uani 1 1 d . . . . .
C5 C 0.5921(3) -0.1857(2) 0.44448(14) 0.0499(6) Uani 1 1 d . . . . .
H5 H 0.653625 -0.163617 0.401693 0.060 Uiso 1 1 calc R U . . .
N5 N -0.0707(3) 0.16191(18) 0.59423(11) 0.0436(4) Uani 1 1 d . . . . .
C6 C 0.4272(3) -0.0975(2) 0.45867(12) 0.0411(5) Uani 1 1 d . . . . .
N6 N 0.6701(2) 0.47632(18) 0.11593(10) 0.0408(4) Uani 1 1 d . . . . .
C7 C 0.3640(3) 0.0245(2) 0.40639(12) 0.0440(5) Uani 1 1 d . . . . .
H7 H 0.432682 0.037620 0.364347 0.053 Uiso 1 1 calc R U . . .
C8 C 0.0426(3) 0.3212(2) 0.38078(12) 0.0378(4) Uani 1 1 d . . . . .
C9 C -0.0174(3) 0.4505(2) 0.32887(11) 0.0374(4) Uani 1 1 d . . . . .
C10 C 0.0908(3) 0.4828(2) 0.27090(12) 0.0375(4) Uani 1 1 d . . . . .
H10 H 0.203908 0.425327 0.266990 0.045 Uiso 1 1 calc R U . . .
C12 C -0.1361(3) 0.6852(2) 0.22555(13) 0.0483(6) Uani 1 1 d . . . . .
H12 H -0.177627 0.762699 0.190462 0.058 Uiso 1 1 calc R U . . .
C11 C 0.0324(3) 0.5994(2) 0.21892(12) 0.0379(4) Uani 1 1 d . . . . .
C13 C -0.2420(3) 0.6556(2) 0.28403(14) 0.0529(6) Uani 1 1 d . . . . .
H13 H -0.353962 0.714381 0.288766 0.063 Uiso 1 1 calc R U . . .
C14 C -0.1834(3) 0.5391(2) 0.33584(13) 0.0454(5) Uani 1 1 d . . . . .
H14 H -0.255576 0.520408 0.375328 0.054 Uiso 1 1 calc R U . . .
C15 C 0.1507(3) 0.6270(2) 0.15674(12) 0.0387(5) Uani 1 1 d . . . . .
C16 C 0.1766(3) 0.8155(2) -0.01244(12) 0.0421(5) Uani 1 1 d . . . . .
H16 H 0.064908 0.877189 -0.015573 0.050 Uiso 1 1 calc R U . . .
C17 C 0.2950(3) 0.8265(2) -0.07407(12) 0.0391(5) Uani 1 1 d . . . . .
C18 C 0.4647(3) 0.7343(2) -0.07794(11) 0.0375(4) Uani 1 1 d . . . . .
C19 C 0.5637(3) 0.7505(2) -0.14341(13) 0.0461(5) Uani 1 1 d . . . . .
H19 H 0.674680 0.689891 -0.147359 0.055 Uiso 1 1 calc R U . . .
C20 C 0.5008(4) 0.8536(3) -0.20164(14) 0.0557(6) Uani 1 1 d . . . . .
H20 H 0.569557 0.861976 -0.244305 0.067 Uiso 1 1 calc R U . . .
C21 C 0.3356(4) 0.9457(3) -0.19763(14) 0.0587(7) Uani 1 1 d . . . . .
H21 H 0.293842 1.016020 -0.237092 0.070 Uiso 1 1 calc R U . . .
C22 C 0.2349(4) 0.9317(2) -0.13494(14) 0.0509(6) Uani 1 1 d . . . . .
H22 H 0.123992 0.993154 -0.132416 0.061 Uiso 1 1 calc R U . . .
C23 C -0.1947(4) 0.2768(2) 0.59753(16) 0.0608(7) Uani 1 1 d . . . . .
H23 H -0.218803 0.342247 0.554730 0.073 Uiso 1 1 calc R U . . .
C24 C -0.2887(5) 0.3027(3) 0.66186(18) 0.0726(9) Uani 1 1 d . . . . .
H24 H -0.374921 0.384212 0.662265 0.087 Uiso 1 1 calc R U . . .
C25 C -0.2542(4) 0.2074(3) 0.72523(15) 0.0638(7) Uani 1 1 d . . . . .
H25 H -0.314681 0.223351 0.769602 0.077 Uiso 1 1 calc R U . . .
C26 C -0.1302(4) 0.0896(3) 0.72182(15) 0.0691(8) Uani 1 1 d . . . . .
H26 H -0.105528 0.022677 0.763898 0.083 Uiso 1 1 calc R U . . .
C27 C -0.0411(4) 0.0693(3) 0.65614(14) 0.0602(7) Uani 1 1 d . . . . .
H27 H 0.043514 -0.012494 0.654660 0.072 Uiso 1 1 calc R U . . .
C28 C 0.6794(3) 0.4068(2) 0.18586(13) 0.0468(5) Uani 1 1 d . . . . .
H28 H 0.578724 0.420177 0.215261 0.056 Uiso 1 1 calc R U . . .
C29 C 0.8314(3) 0.3169(3) 0.21559(14) 0.0523(6) Uani 1 1 d . . . . .
H29 H 0.833267 0.270242 0.264272 0.063 Uiso 1 1 calc R U . . .
C30 C 0.9797(3) 0.2964(3) 0.17328(16) 0.0591(7) Uani 1 1 d . . . . .
H30 H 1.084220 0.236175 0.192743 0.071 Uiso 1 1 calc R U . . .
C31 C 0.9728(3) 0.3661(3) 0.10131(16) 0.0612(7) Uani 1 1 d . . . . .
H31 H 1.072266 0.353453 0.071140 0.073 Uiso 1 1 calc R U . . .
C32 C 0.8159(3) 0.4550(3) 0.07482(14) 0.0501(6) Uani 1 1 d . . . . .
H32 H 0.811432 0.502205 0.026165 0.060 Uiso 1 1 calc R U . . .
N1_1 N 0.500000 0.000000 0.000000 0.1274(16) Uani 1 2 d DS U P . .
C2_1 C 0.6738(8) -0.0932(10) -0.0020(7) 0.129(3) Uani 0.5 1 d D U P . .
O1_1 O 0.2655(13) 0.0154(9) 0.0864(6) 0.170(3) Uani 0.5 1 d D U P . .
C3_1 C 0.4144(16) 0.1194(7) -0.0524(5) 0.127(2) Uani 0.5 1 d D U P . .
C1_1 C 0.4187(15) -0.0397(12) 0.0642(5) 0.149(2) Uani 0.5 1 d D U P . .

loop_
_atom_site_aniso_label
_atom_site_aniso_U_11
_atom_site_aniso_U_22
_atom_site_aniso_U_33
_atom_site_aniso_U_23
_atom_site_aniso_U_13
_atom_site_aniso_U_12
Cu1 0.04434(17) 0.03433(15) 0.03549(16) 0.00021(11) 0.01001(11) -0.00805(12)
N1 0.0432(10) 0.0375(9) 0.0306(9) -0.0015(7) 0.0029(7) -0.0096(8)
O1 0.0484(9) 0.0380(8) 0.0504(10) 0.0027(7) 0.0126(8) -0.0060(7)
C1 0.0449(12) 0.0349(10) 0.0445(12) -0.0042(9) 0.0010(10) -0.0088(9)
N2 0.0437(10) 0.0396(9) 0.0308(9) 0.0015(7) 0.0037(8) -0.0054(8)
O2 0.0437(9) 0.0376(8) 0.0393(8) 0.0011(6) 0.0125(7) -0.0077(7)
Cu2 0.03747(16) 0.04166(16) 0.02995(15) 0.00319(10) 0.00212(10) -0.00977(11)
C2 0.0609(16) 0.0426(13) 0.0560(15) 0.0050(11) 0.0037(13) -0.0103(12)
O3 0.0390(8) 0.0457(9) 0.0366(8) 0.0061(7) 0.0068(7) -0.0041(7)
N3 0.0422(10) 0.0409(10) 0.0373(10) 0.0019(8) 0.0066(8) -0.0068(8)
C3 0.0626(17) 0.0386(12) 0.0670(18) 0.0020(12) -0.0092(14) -0.0027(12)
C4 0.0472(14) 0.0451(13) 0.0658(17) -0.0154(12) -0.0055(12) 0.0015(11)
O4 0.0401(8) 0.0492(9) 0.0334(8) 0.0062(6) 0.0013(6) -0.0103(7)
N4 0.0408(10) 0.0372(9) 0.0335(9) 0.0002(7) 0.0046(8) -0.0107(8)
C5 0.0441(13) 0.0492(13) 0.0477(13) -0.0135(11) 0.0024(10) -0.0048(10)
N5 0.0468(11) 0.0416(10) 0.0371(10) -0.0043(8) 0.0062(8) -0.0132(8)
C6 0.0411(12) 0.0379(11) 0.0388(11) -0.0080(9) -0.0015(9) -0.0067(9)
N6 0.0431(10) 0.0452(10) 0.0335(9) -0.0021(8) -0.0027(8) -0.0175(8)
C7 0.0428(12) 0.0469(12) 0.0323(11) -0.0054(9) 0.0073(9) -0.0077(10)
C8 0.0376(11) 0.0391(11) 0.0326(10) -0.0018(8) 0.0022(8) -0.0126(9)
C9 0.0399(11) 0.0380(10) 0.0303(10) -0.0038(8) 0.0023(8) -0.0114(9)
C10 0.0354(11) 0.0366(10) 0.0330(10) -0.0032(8) 0.0036(8) -0.0073(8)
C12 0.0487(13) 0.0369(11) 0.0418(12) 0.0031(9) 0.0055(10) -0.0025(10)
C11 0.0402(11) 0.0345(10) 0.0333(10) -0.0037(8) 0.0054(9) -0.0097(9)
C13 0.0410(13) 0.0461(13) 0.0521(14) -0.0026(11) 0.0114(11) 0.0000(10)
C14 0.0432(12) 0.0465(12) 0.0381(12) -0.0039(9) 0.0100(10) -0.0113(10)
C15 0.0420(12) 0.0331(10) 0.0349(11) -0.0031(8) 0.0056(9) -0.0097(9)
C16 0.0428(12) 0.0349(10) 0.0386(11) 0.0006(8) -0.0009(9) -0.0064(9)
C17 0.0477(12) 0.0346(10) 0.0324(10) -0.0004(8) -0.0005(9) -0.0150(9)
C18 0.0438(12) 0.0379(10) 0.0308(10) 0.0009(8) -0.0022(9) -0.0185(9)
C19 0.0460(13) 0.0500(13) 0.0386(12) -0.0009(10) 0.0031(10) -0.0180(10)
C20 0.0676(17) 0.0559(14) 0.0358(12) 0.0068(10) 0.0066(11) -0.0238(13)
C21 0.0759(19) 0.0475(13) 0.0390(13) 0.0126(10) -0.0004(12) -0.0179(13)
C22 0.0597(15) 0.0382(11) 0.0426(13) 0.0045(10) -0.0028(11) -0.0097(11)
C23 0.0713(18) 0.0422(13) 0.0517(15) -0.0026(11) 0.0206(13) -0.0095(12)
C24 0.082(2) 0.0526(15) 0.0700(19) -0.0160(14) 0.0330(17) -0.0153(15)
C25 0.077(2) 0.0761(19) 0.0424(14) -0.0196(13) 0.0189(13) -0.0320(16)
C26 0.083(2) 0.0750(19) 0.0343(13) 0.0009(12) 0.0033(13) -0.0187(17)
C27 0.0680(18) 0.0536(14) 0.0394(13) -0.0008(11) 0.0035(12) -0.0046(13)
C28 0.0473(13) 0.0557(13) 0.0341(11) -0.0021(10) -0.0022(10) -0.0178(11)
C29 0.0541(15) 0.0589(14) 0.0396(12) 0.0056(11) -0.0098(11) -0.0214(12)
C30 0.0425(14) 0.0629(16) 0.0621(16) 0.0107(13) -0.0157(12) -0.0167(12)
C31 0.0389(13) 0.0740(18) 0.0586(16) 0.0071(13) -0.0011(12) -0.0175(12)
C32 0.0454(13) 0.0591(14) 0.0412(12) 0.0054(11) -0.0015(10) -0.0215(11)
N1_1 0.136(2) 0.130(2) 0.140(3) -0.050(2) -0.0259(19) -0.0555(19)
C2_1 0.131(3) 0.129(3) 0.139(3) -0.042(3) -0.016(3) -0.047(2)
O1_1 0.171(3) 0.171(3) 0.172(3) -0.043(2) -0.009(3) -0.058(2)
C3_1 0.133(3) 0.127(3) 0.129(3) -0.036(2) -0.021(2) -0.045(2)
C1_1 0.151(3) 0.152(3) 0.155(3) -0.044(2) -0.012(2) -0.057(2)

loop_
_atom_type_symbol
_atom_type_description
_atom_type_scat_dispersion_real
_atom_type_scat_dispersion_imag
_atom_type_scat_source
C C 0.0033 0.0016 'International Tables Vol C Tables 4.2.6.8 and 6.1.1.4'
H H 0.0000 0.0000 'International Tables Vol C Tables 4.2.6.8 and 6.1.1.4'
Cu Cu 0.3201 1.2651 'International Tables Vol C Tables 4.2.6.8 and 6.1.1.4'
N N 0.0061 0.0033 'International Tables Vol C Tables 4.2.6.8 and 6.1.1.4'
O O 0.0106 0.0060 'International Tables Vol C Tables 4.2.6.8 and 6.1.1.4'

loop_
_geom_angle_atom_site_label_1
_geom_angle_atom_site_label_2
_geom_angle_atom_site_label_3
_geom_angle
_geom_angle_site_symmetry_1
_geom_angle_site_symmetry_3
_geom_angle_publ_flag
O1 Cu1 N1 92.35(7) . . ?
O1 Cu1 O2 172.66(7) . . ?
N1 Cu1 O2 80.99(7) . . ?
O1 Cu1 N5 92.10(7) . . ?
N1 Cu1 N5 165.76(8) . . ?
O2 Cu1 N5 95.10(7) . . ?
C7 N1 N2 117.16(18) . . ?
C7 N1 Cu1 127.22(15) . . ?
N2 N1 Cu1 115.21(13) . . ?
C1 O1 Cu1 125.82(14) . . ?
O1 C1 C2 118.5(2) . . ?
O1 C1 C6 124.3(2) . . ?
C2 C1 C6 117.2(2) . . ?
C8 N2 N1 108.38(17) . . ?
C8 O2 Cu1 109.96(13) . . ?
O4 Cu2 O3 171.84(7) . . ?
O4 Cu2 N4 93.33(7) . . ?
O3 Cu2 N4 80.69(7) . . ?
O4 Cu2 N6 93.65(7) . . ?
O3 Cu2 N6 93.35(7) . . ?
N4 Cu2 N6 166.45(8) . . ?
C3 C2 C1 121.4(3) . . ?
C15 O3 Cu2 110.92(13) . . ?
C15 N3 N4 108.26(18) . . ?
C4 C3 C2 121.3(2) . . ?
C5 C4 C3 118.6(2) . . ?
C18 O4 Cu2 126.44(14) . . ?
C16 N4 N3 117.50(19) . . ?
C16 N4 Cu2 127.30(16) . . ?
N3 N4 Cu2 115.20(13) . . ?
C4 C5 C6 121.9(2) . . ?
C23 N5 C27 117.4(2) . . ?
C23 N5 Cu1 121.27(17) . . ?
C27 N5 Cu1 121.30(17) . . ?
C5 C6 C1 119.6(2) . . ?
C5 C6 C7 117.5(2) . . ?
C1 C6 C7 122.9(2) . . ?
C32 N6 C28 117.6(2) . . ?
C32 N6 Cu2 121.40(16) . . ?
C28 N6 Cu2 120.58(16) . . ?
N1 C7 C6 124.6(2) . . ?
O2 C8 N2 125.31(19) . . ?
O2 C8 C9 118.75(19) . . ?
N2 C8 C9 115.94(18) . . ?
C14 C9 C10 119.0(2) . . ?
C14 C9 C8 120.58(19) . . ?
C10 C9 C8 120.40(19) . . ?
C11 C10 C9 121.0(2) . . ?
C13 C12 C11 120.1(2) . . ?
C10 C11 C12 119.1(2) . . ?
C10 C11 C15 118.93(19) . . ?
C12 C11 C15 121.93(19) . . ?
C12 C13 C14 120.6(2) . . ?
C9 C14 C13 120.1(2) . . ?
O3 C15 N3 124.66(19) . . ?
O3 C15 C11 117.21(18) . . ?
N3 C15 C11 118.12(19) . . ?
N4 C16 C17 124.0(2) . . ?
C22 C17 C18 118.8(2) . . ?
C22 C17 C16 117.8(2) . . ?
C18 C17 C16 123.33(19) . . ?
O4 C18 C19 117.4(2) . . ?
O4 C18 C17 124.62(19) . . ?
C19 C18 C17 118.00(19) . . ?
C20 C19 C18 121.6(2) . . ?
C19 C20 C21 120.7(2) . . ?
C22 C21 C20 119.2(2) . . ?
C21 C22 C17 121.7(2) . . ?
N5 C23 C24 122.5(3) . . ?
C25 C24 C23 119.3(3) . . ?
C26 C25 C24 118.4(3) . . ?
C25 C26 C27 119.7(3) . . ?
N5 C27 C26 122.7(3) . . ?
N6 C28 C29 122.5(2) . . ?
C30 C29 C28 119.4(2) . . ?
C29 C30 C31 119.0(2) . . ?
C30 C31 C32 118.7(3) . . ?
N6 C32 C31 122.8(2) . . ?
C1_1 N1_1 C1_1 180.0 2_655 . ?
C1_1 N1_1 C2_1 71.5(7) 2_655 . ?
C1_1 N1_1 C2_1 108.5(7) . . ?
C1_1 N1_1 C2_1 108.5(7) 2_655 2_655 ?
C1_1 N1_1 C2_1 71.5(7) . 2_655 ?
C2_1 N1_1 C2_1 180.0 . 2_655 ?
C1_1 N1_1 C3_1 58.2(6) 2_655 . ?
C1_1 N1_1 C3_1 121.8(6) . . ?
C2_1 N1_1 C3_1 129.8(6) . . ?
C2_1 N1_1 C3_1 50.2(6) 2_655 . ?
C1_1 N1_1 C3_1 121.8(6) 2_655 2_655 ?
C1_1 N1_1 C3_1 58.2(6) . 2_655 ?
C2_1 N1_1 C3_1 50.2(6) . 2_655 ?
C2_1 N1_1 C3_1 129.8(6) 2_655 2_655 ?
C3_1 N1_1 C3_1 180.0 . 2_655 ?
C3_1 C2_1 N1_1 65.1(4) 2_655 . ?
C3_1 C2_1 C1_1 117.3(5) 2_655 2_655 ?
N1_1 C2_1 C1_1 52.2(4) . 2_655 ?
C3_1 C2_1 O1_1 161.2(7) 2_655 2_655 ?
N1_1 C2_1 O1_1 96.1(6) . 2_655 ?
C1_1 C2_1 O1_1 44.0(4) 2_655 2_655 ?
C1_1 O1_1 C2_1 64.5(8) . 2_655 ?
C2_1 C3_1 C1_1 122.6(6) 2_655 2_655 ?
C2_1 C3_1 N1_1 64.6(4) 2_655 . ?
C1_1 C3_1 N1_1 58.0(4) 2_655 . ?
O1_1 C1_1 N1_1 127.9(11) . . ?
O1_1 C1_1 C3_1 168.3(10) . 2_655 ?
N1_1 C1_1 C3_1 63.8(4) . 2_655 ?
O1_1 C1_1 C2_1 71.6(9) . 2_655 ?
N1_1 C1_1 C2_1 56.3(4) . 2_655 ?
C3_1 C1_1 C2_1 120.0(5) 2_655 2_655 ?

loop_
_geom_bond_atom_site_label_1
_geom_bond_atom_site_label_2
_geom_bond_distance
_geom_bond_site_symmetry_2
_geom_bond_publ_flag
Cu1 O1 1.9141(16) . ?
Cu1 N1 1.9217(18) . ?
Cu1 O2 1.9466(15) . ?
Cu1 N5 2.0204(19) . ?
N1 C7 1.287(3) . ?
N1 N2 1.392(2) . ?
O1 C1 1.329(3) . ?
C1 C2 1.406(3) . ?
C1 C6 1.408(3) . ?
N2 C8 1.316(3) . ?
O2 C8 1.284(3) . ?
Cu2 O4 1.8971(16) . ?
Cu2 O3 1.9277(16) . ?
Cu2 N4 1.9295(19) . ?
Cu2 N6 2.0137(19) . ?
C2 C3 1.375(4) . ?
O3 C15 1.290(3) . ?
N3 C15 1.312(3) . ?
N3 N4 1.395(3) . ?
C3 C4 1.373(4) . ?
C4 C5 1.371(4) . ?
O4 C18 1.324(3) . ?
N4 C16 1.287(3) . ?
C5 C6 1.403(3) . ?
N5 C23 1.328(3) . ?
N5 C27 1.334(3) . ?
C6 C7 1.434(3) . ?
N6 C32 1.332(3) . ?
N6 C28 1.342(3) . ?
C8 C9 1.485(3) . ?
C9 C14 1.385(3) . ?
C9 C10 1.394(3) . ?
C10 C11 1.388(3) . ?
C12 C13 1.378(3) . ?
C12 C11 1.388(3) . ?
C11 C15 1.484(3) . ?
C13 C14 1.386(3) . ?
C16 C17 1.436(3) . ?
C17 C22 1.410(3) . ?
C17 C18 1.415(3) . ?
C18 C19 1.403(3) . ?
C19 C20 1.369(3) . ?
C20 C21 1.388(4) . ?
C21 C22 1.368(4) . ?
C23 C24 1.375(4) . ?
C24 C25 1.368(4) . ?
C25 C26 1.351(4) . ?
C26 C27 1.369(4) . ?
C28 C29 1.369(4) . ?
C29 C30 1.360(4) . ?
C30 C31 1.375(4) . ?
C31 C32 1.375(4) . ?
N1_1 C1_1 1.368(5) 2_655 ?
N1_1 C1_1 1.368(5) . ?
N1_1 C2_1 1.441(5) . ?
N1_1 C2_1 1.441(5) 2_655 ?
N1_1 C3_1 1.446(5) . ?
N1_1 C3_1 1.446(5) 2_655 ?
C2_1 C3_1 1.226(14) 2_655 ?
C2_1 C1_1 1.643(15) 2_655 ?
C2_1 O1_1 1.727(16) 2_655 ?
O1_1 C1_1 1.263(5) . ?
C3_1 C1_1 1.371(14) 2_655 ?
